data_4309302
loop_
_publ_author_name
'Neeladri Das'
'Atta M. Arif'
'Peter J. Stang'
'Monika Sieger'
'Biprajit Sarkar'
'Wolfgang Kaim'
'Jan Fiedler'

_publ_section_title
;
Self-Assembly of Heterobimetallic Neutral Macrocycles Incorporating
Ferrocene Spacer Groups: Spectroelectrochemical Analysis of the Double
Two-Electron Oxidation of a Molecular Rectangle
;
_journal_name_full 'Inorganic Chemistry'
_journal_page_first 5798
_journal_page_last 5804
_journal_paper_doi 10.1021/ic0481834
_journal_volume 44
_journal_year 2005
_chemical_formula_moiety '(C100 H152 O8 P8 Fe2 Pt4), 5(C H2 Cl2)'
_chemical_formula_sum 'C105 H162 Cl10 Fe2 O8 P8 Pt4'
_chemical_formula_weight 3046.67
_chemical_name_systematic
; 
 ? 
;
_space_group_IT_number 2
_symmetry_cell_setting triclinic
_symmetry_space_group_name_Hall '-P 1'
_symmetry_space_group_name_H-M 'P -1'
_atom_sites_solution_hydrogens geom
_atom_sites_solution_primary direct
_atom_sites_solution_secondary difmap
_audit_creation_method SHELXL-97
_cell_angle_alpha 101.2892(7)
_cell_angle_beta 96.4838(10)
_cell_angle_gamma 90.7274(10)
_cell_formula_units_Z 1
_cell_length_a 11.03410(10)
_cell_length_b 16.2572(3)
_cell_length_c 17.7300(3)
_cell_measurement_reflns_used 10532
_cell_measurement_temperature 150(1)
_cell_measurement_theta_max 27.485
_cell_measurement_theta_min 1.018
_cell_volume 3097.01(8)
_computing_cell_refinement DENZO-SMN
_computing_data_collection 'Nonius Collect'
_computing_data_reduction DENZO-SMN
_computing_molecular_graphics 'WinGX, Ortep3'
_computing_structure_refinement 'SHELXL-97 (Sheldrick, 1997)'
_computing_structure_solution SIR97
_diffrn_ambient_temperature 150(1)
_diffrn_measured_fraction_theta_full 0.986
_diffrn_measured_fraction_theta_max 0.986
_diffrn_measurement_device_type 'Nonius KappaCCD Diffactometer'
_diffrn_measurement_method 'Phi plus Omega scan'
_diffrn_radiation_monochromator graphite
_diffrn_radiation_source 'fine-focus sealed tube'
_diffrn_radiation_type MoK\a
_diffrn_radiation_wavelength 0.71073
_diffrn_reflns_av_R_equivalents 0.0288
_diffrn_reflns_av_sigmaI/netI 0.0495
_diffrn_reflns_limit_h_max 14
_diffrn_reflns_limit_h_min -14
_diffrn_reflns_limit_k_max 20
_diffrn_reflns_limit_k_min -21
_diffrn_reflns_limit_l_max 22
_diffrn_reflns_limit_l_min -23
_diffrn_reflns_number 22794
_diffrn_reflns_theta_full 27.48
_diffrn_reflns_theta_max 27.48
_diffrn_reflns_theta_min 2.79
_exptl_absorpt_coefficient_mu 5.096
_exptl_absorpt_correction_T_max 0.5571
_exptl_absorpt_correction_T_min 0.2476
_exptl_absorpt_correction_type multi-scan
_exptl_absorpt_process_details 'DENZO-SMN (Otwinowski & Minor, 1997)'
_exptl_crystal_colour orange
_exptl_crystal_density_diffrn 1.634
_exptl_crystal_density_method 'not measured'
_exptl_crystal_description plate
_exptl_crystal_F_000 1510
_exptl_crystal_size_max 0.38
_exptl_crystal_size_mid 0.20
_exptl_crystal_size_min 0.13
_refine_diff_density_max 1.541
_refine_diff_density_min -1.763
_refine_diff_density_rms 0.157
_refine_ls_extinction_method none
_refine_ls_goodness_of_fit_ref 1.092
_refine_ls_hydrogen_treatment mixed
_refine_ls_matrix_type full
_refine_ls_number_parameters 626
_refine_ls_number_reflns 13993
_refine_ls_number_restraints 4
_refine_ls_restrained_S_all 1.092
_refine_ls_R_factor_all 0.0586
_refine_ls_R_factor_gt 0.0417
_refine_ls_shift/su_max 0.004
_refine_ls_shift/su_mean 0.000
_refine_ls_structure_factor_coef Fsqd
_refine_ls_weighting_details 'calc w=1/[\s^2^(Fo^2^)+(0.0249P)^2^+19.0800P] where P=(Fo^2^+2Fc^2^)/3'
_refine_ls_weighting_scheme calc
_refine_ls_wR_factor_gt 0.0923
_refine_ls_wR_factor_ref 0.0999
_reflns_number_gt 11320
_reflns_number_total 13993
_reflns_threshold_expression >2sigma(I)
_cod_data_source_file ic0481834si20041223_044853.cif
_cod_data_source_block pjs204
_cod_depositor_comments
;
The following automatic conversions were performed:
'_exptl_absorpt_correction_type' value 'Multi-scan' changed to
'multi-scan' according to
'/home/saulius/struct/CIF-dictionaries/cif_core.dic' dictionary named
'cif_core.dic' version 2.4.1 from 2010-06-29.

Automatic conversion script
Id: cif_fix_enum 1527 2010-12-29 10:47:43Z saulius 
;
_cod_database_code 4309302

loop_
_symmetry_equiv_pos_as_xyz
'x, y, z'
'-x, -y, -z'

loop_
_atom_site_label
_atom_site_type_symbol
_atom_site_fract_x
_atom_site_fract_y
_atom_site_fract_z
_atom_site_U_iso_or_equiv
_atom_site_adp_type
_atom_site_occupancy
_atom_site_symmetry_multiplicity
_atom_site_calc_flag
_atom_site_refinement_flags
_atom_site_disorder_assembly
_atom_site_disorder_group
Pt1 Pt 0.75683(2) -0.092845(14) 0.260231(13) 0.02361(7) Uani 1 1 d . . .
Pt2 Pt 1.137671(18) 0.320856(14) 0.284176(12) 0.02107(6) Uani 1 1 d . . .
Fe1 Fe 0.67565(7) -0.37764(5) -0.00522(4) 0.02064(17) Uani 1 1 d . . .
P1 P 0.5710(2) -0.04997(15) 0.20897(17) 0.0284(8) Uani 0.708(7) 1 d P A 1
P1' P 0.6144(7) -0.0481(4) 0.1787(4) 0.0305(17) Uiso 0.292(7) 1 d P A 2
P2 P 0.92718(14) -0.14313(11) 0.32019(10) 0.0320(4) Uani 1 1 d . A .
P3 P 0.96954(13) 0.35184(11) 0.20726(9) 0.0285(3) Uani 1 1 d . . .
P4 P 1.31029(14) 0.30399(13) 0.36444(11) 0.0356(4) Uani 1 1 d . B .
O1 O 0.7608(3) -0.3208(3) -0.1898(2) 0.0262(9) Uani 1 1 d . . .
O2 O 0.7030(4) -0.4576(3) -0.2254(2) 0.0285(9) Uani 1 1 d . . .
O3 O 0.7742(4) -0.1918(3) 0.1649(2) 0.0301(10) Uani 1 1 d . A .
O4 O 0.6485(4) -0.2779(3) 0.2066(2) 0.0318(10) Uani 1 1 d . A .
C1 C 0.7012(5) -0.3871(4) -0.1825(3) 0.0218(12) Uani 1 1 d . . .
C2 C 0.6218(5) -0.3745(4) -0.1191(3) 0.0231(12) Uani 1 1 d . . .
C3 C 0.5546(5) -0.4384(4) -0.0959(3) 0.0256(13) Uani 1 1 d . . .
H3 H 0.5524 -0.4966 -0.1184 0.031 Uiso 1 1 calc R . .
C4 C 0.4910(5) -0.4004(4) -0.0330(3) 0.0286(14) Uani 1 1 d . . .
H4 H 0.4392 -0.4286 -0.0062 0.034 Uiso 1 1 calc R . .
C5 C 0.5194(5) -0.3125(4) -0.0179(4) 0.0293(13) Uani 1 1 d . . .
H5 H 0.4890 -0.2718 0.0208 0.035 Uiso 1 1 calc R . .
C6 C 0.6004(5) -0.2959(4) -0.0699(3) 0.0250(12) Uani 1 1 d . . .
H6 H 0.6344 -0.2425 -0.0720 0.030 Uiso 1 1 calc R . .
C7 C 0.8422(5) -0.3277(4) 0.0483(3) 0.0257(13) Uani 1 1 d . . .
H7 H 0.8810 -0.2777 0.0412 0.031 Uiso 1 1 calc R . .
C8 C 0.8543(5) -0.4111(4) 0.0045(3) 0.0277(13) Uani 1 1 d . . .
H8 H 0.9027 -0.4258 -0.0368 0.033 Uiso 1 1 calc R . .
C9 C 0.7821(5) -0.4670(4) 0.0334(3) 0.0281(13) Uani 1 1 d . . .
H9 H 0.7736 -0.5260 0.0152 0.034 Uiso 1 1 calc R . .
C10 C 0.7239(5) -0.4196(4) 0.0947(3) 0.0245(12) Uani 1 1 d . . .
H10 H 0.6695 -0.4417 0.1242 0.029 Uiso 1 1 calc R . .
C11 C 0.7607(5) -0.3341(4) 0.1045(3) 0.0241(12) Uani 1 1 d . A .
C12 C 0.7219(5) -0.2638(4) 0.1635(3) 0.0248(12) Uani 1 1 d . . .
C13 C 0.7504(5) 0.0041(4) 0.3492(3) 0.0227(12) Uani 1 1 d . A .
C14 C 0.6801(5) 0.0000(4) 0.4107(4) 0.0293(13) Uani 1 1 d . . .
H14 H 0.6362 -0.0506 0.4107 0.035 Uiso 1 1 calc R A .
C15 C 0.6741(5) 0.0670(4) 0.4698(4) 0.0271(13) Uani 1 1 d . A .
H15 H 0.6242 0.0625 0.5092 0.032 Uiso 1 1 calc R . .
C16 C 0.7405(5) 0.1430(4) 0.4738(3) 0.0236(12) Uani 1 1 d . . .
C17 C 0.7339(5) 0.2132(4) 0.5361(3) 0.0266(13) Uani 1 1 d . A .
H17 H 0.6834 0.2088 0.5752 0.032 Uiso 1 1 calc R . .
C18 C 0.7984(5) 0.2860(4) 0.5403(3) 0.0267(13) Uani 1 1 d . . .
H18 H 0.7917 0.3320 0.5817 0.032 Uiso 1 1 calc R A .
C19 C 0.8770(5) 0.2940(4) 0.4822(3) 0.0242(12) Uani 1 1 d . A .
C20 C 0.9443(5) 0.3689(4) 0.4864(3) 0.0286(13) Uani 1 1 d . . .
H20 H 0.9387 0.4147 0.5281 0.034 Uiso 1 1 calc R A .
C21 C 1.0197(5) 0.3766(4) 0.4294(4) 0.0278(13) Uani 1 1 d . A .
H21 H 1.0617 0.4286 0.4320 0.033 Uiso 1 1 calc R . .
C22 C 1.0347(5) 0.3097(4) 0.3689(3) 0.0216(11) Uani 1 1 d . . .
C23 C 0.9692(5) 0.2358(4) 0.3653(3) 0.0201(11) Uani 1 1 d . A .
H23 H 0.9785 0.1897 0.3245 0.024 Uiso 1 1 calc R . .
C24 C 0.8881(5) 0.2257(4) 0.4204(3) 0.0200(11) Uani 1 1 d . . .
C25 C 0.8158(4) 0.1483(3) 0.4153(3) 0.0183(11) Uani 1 1 d . A .
C26 C 0.8155(5) 0.0788(4) 0.3537(3) 0.0217(11) Uani 1 1 d . . .
H26 H 0.8625 0.0833 0.3129 0.026 Uiso 1 1 calc R A .
C27 C 0.5714(8) 0.0602(5) 0.1994(5) 0.053(2) Uani 1 1 d . . .
H27A H 0.4886 0.0738 0.1787 0.064 Uiso 0.708(7) 1 calc PR A 1
H27B H 0.5916 0.0964 0.2513 0.064 Uiso 0.708(7) 1 calc PR A 1
H27C H 0.5375 0.0688 0.2497 0.064 Uiso 0.292(7) 1 calc PR A 2
H27D H 0.6483 0.0946 0.2084 0.064 Uiso 0.292(7) 1 calc PR A 2
C28 C 0.6619(14) 0.0797(11) 0.1467(9) 0.081(4) Uiso 0.708(7) 1 d P A 1
H28A H 0.6589 0.1392 0.1437 0.122 Uiso 0.708(7) 1 calc PR A 1
H28B H 0.6411 0.0451 0.0949 0.122 Uiso 0.708(7) 1 calc PR A 1
H28C H 0.7443 0.0674 0.1675 0.122 Uiso 0.708(7) 1 calc PR A 1
C29 C 0.4457(9) -0.0499(8) 0.2699(6) 0.041(3) Uani 0.708(7) 1 d P A 1
H29A H 0.4663 -0.0083 0.3187 0.049 Uiso 0.708(7) 1 calc PR A 1
H29B H 0.3702 -0.0324 0.2425 0.049 Uiso 0.708(7) 1 calc PR A 1
C30 C 0.4224(10) -0.1350(8) 0.2889(7) 0.047(3) Uani 0.708(7) 1 d P A 1
H30A H 0.3555 -0.1317 0.3212 0.071 Uiso 0.708(7) 1 calc PR A 1
H30B H 0.4963 -0.1522 0.3170 0.071 Uiso 0.708(7) 1 calc PR A 1
H30C H 0.4001 -0.1762 0.2408 0.071 Uiso 0.708(7) 1 calc PR A 1
C31 C 0.5130(9) -0.1152(7) 0.1177(6) 0.042(3) Uani 0.708(7) 1 d P A 1
H31A H 0.5755 -0.1152 0.0818 0.051 Uiso 0.708(7) 1 calc PR A 1
H31B H 0.5041 -0.1734 0.1259 0.051 Uiso 0.708(7) 1 calc PR A 1
C32 C 0.3928(11) -0.0928(9) 0.0777(7) 0.060(3) Uiso 0.708(7) 1 d P A 1
H32A H 0.3715 -0.1333 0.0290 0.090 Uiso 0.708(7) 1 calc PR A 1
H32B H 0.4004 -0.0363 0.0667 0.090 Uiso 0.708(7) 1 calc PR A 1
H32C H 0.3286 -0.0944 0.1114 0.090 Uiso 0.708(7) 1 calc PR A 1
C28' C 0.492(4) 0.096(3) 0.151(3) 0.106(15) Uiso 0.292(7) 1 d P A 2
H28D H 0.4842 0.1557 0.1731 0.159 Uiso 0.292(7) 1 calc PR A 2
H28E H 0.4112 0.0674 0.1436 0.159 Uiso 0.292(7) 1 calc PR A 2
H28F H 0.5224 0.0908 0.1002 0.159 Uiso 0.292(7) 1 calc PR A 2
C29' C 0.467(2) -0.1027(16) 0.1794(14) 0.039(6) Uiso 0.292(7) 1 d P A 2
H29C H 0.4034 -0.0779 0.1473 0.047 Uiso 0.292(7) 1 calc PR A 2
H29D H 0.4725 -0.1622 0.1541 0.047 Uiso 0.292(7) 1 calc PR A 2
C30' C 0.426(3) -0.100(2) 0.2542(19) 0.047(7) Uiso 0.292(7) 1 d P A 2
H30D H 0.3476 -0.1308 0.2478 0.071 Uiso 0.292(7) 1 calc PR A 2
H30E H 0.4171 -0.0416 0.2794 0.071 Uiso 0.292(7) 1 calc PR A 2
H30F H 0.4865 -0.1262 0.2862 0.071 Uiso 0.292(7) 1 calc PR A 2
C31' C 0.640(2) -0.0716(17) 0.0783(15) 0.043(6) Uiso 0.292(7) 1 d PD A 2
H31C H 0.6389 -0.1334 0.0611 0.052 Uiso 0.292(7) 1 calc PR A 2
H31D H 0.5715 -0.0503 0.0476 0.052 Uiso 0.292(7) 1 calc PR A 2
C32' C 0.762(2) -0.035(2) 0.059(2) 0.069(9) Uiso 0.292(7) 1 d PD A 2
H32D H 0.7674 -0.0514 0.0037 0.103 Uiso 0.292(7) 1 calc PR A 2
H32E H 0.8310 -0.0565 0.0883 0.103 Uiso 0.292(7) 1 calc PR A 2
H32F H 0.7632 0.0265 0.0742 0.103 Uiso 0.292(7) 1 calc PR A 2
C33 C 1.0106(6) -0.0763(5) 0.4055(4) 0.0399(17) Uani 1 1 d . . .
H33A H 0.9509 -0.0475 0.4383 0.048 Uiso 1 1 calc R A .
H33B H 1.0584 -0.1124 0.4358 0.048 Uiso 1 1 calc R . .
C34 C 1.0970(6) -0.0104(5) 0.3882(5) 0.0467(19) Uani 1 1 d . A .
H34A H 1.1628 -0.0382 0.3613 0.070 Uiso 1 1 calc R . .
H34B H 1.1319 0.0259 0.4368 0.070 Uiso 1 1 calc R . .
H34C H 1.0519 0.0236 0.3552 0.070 Uiso 1 1 calc R . .
C35 C 0.8883(8) -0.2388(5) 0.3529(5) 0.059(2) Uani 1 1 d . . .
H35A H 0.8510 -0.2809 0.3079 0.071 Uiso 1 1 calc R A .
H35B H 0.9641 -0.2621 0.3745 0.071 Uiso 1 1 calc R . .
C36 C 0.8031(12) -0.2246(7) 0.4123(7) 0.091(4) Uani 1 1 d . A .
H36A H 0.8390 -0.1824 0.4568 0.137 Uiso 1 1 calc R . .
H36B H 0.7876 -0.2773 0.4292 0.137 Uiso 1 1 calc R . .
H36C H 0.7260 -0.2047 0.3904 0.137 Uiso 1 1 calc R . .
C37 C 1.0400(7) -0.1829(7) 0.2556(6) 0.078(4) Uani 1 1 d . . .
H37A H 1.1171 -0.1901 0.2877 0.093 Uiso 1 1 calc R A .
H37B H 1.0111 -0.2391 0.2259 0.093 Uiso 1 1 calc R . .
C38 C 1.0672(11) -0.1296(8) 0.1995(7) 0.090(3) Uiso 1 1 d . A .
H38A H 0.9926 -0.1241 0.1654 0.135 Uiso 1 1 calc R . .
H38B H 1.1294 -0.1558 0.1683 0.135 Uiso 1 1 calc R . .
H38C H 1.0973 -0.0739 0.2279 0.135 Uiso 1 1 calc R . .
C39 C 0.9802(6) 0.4602(5) 0.1972(5) 0.0406(17) Uani 1 1 d . . .
H39A H 1.0504 0.4677 0.1687 0.049 Uiso 1 1 calc R . .
H39B H 0.9054 0.4732 0.1660 0.049 Uiso 1 1 calc R . .
C40 C 0.9962(8) 0.5227(5) 0.2755(5) 0.054(2) Uani 1 1 d . . .
H40A H 0.9244 0.5184 0.3026 0.081 Uiso 1 1 calc R . .
H40B H 1.0050 0.5799 0.2665 0.081 Uiso 1 1 calc R . .
H40C H 1.0692 0.5096 0.3072 0.081 Uiso 1 1 calc R . .
C41 C 0.8186(5) 0.3381(5) 0.2373(4) 0.0408(17) Uani 1 1 d . . .
H41A H 0.8066 0.2786 0.2408 0.049 Uiso 1 1 calc R . .
H41B H 0.8170 0.3724 0.2898 0.049 Uiso 1 1 calc R . .
C42 C 0.7122(7) 0.3616(7) 0.1848(5) 0.064(3) Uani 1 1 d . . .
H42A H 0.7220 0.4206 0.1812 0.096 Uiso 1 1 calc R . .
H42B H 0.6358 0.3531 0.2061 0.096 Uiso 1 1 calc R . .
H42C H 0.7099 0.3262 0.1331 0.096 Uiso 1 1 calc R . .
C43 C 0.9597(7) 0.2955(6) 0.1068(4) 0.049(2) Uani 1 1 d . . .
H43A H 0.9037 0.3245 0.0739 0.059 Uiso 1 1 calc R . .
H43B H 1.0413 0.2962 0.0888 0.059 Uiso 1 1 calc R . .
C44 C 0.9144(13) 0.2054(9) 0.0976(9) 0.112(5) Uiso 1 1 d . . .
H44A H 0.9753 0.1743 0.1241 0.169 Uiso 1 1 calc R . .
H44B H 0.9010 0.1795 0.0424 0.169 Uiso 1 1 calc R . .
H44C H 0.8375 0.2041 0.1202 0.169 Uiso 1 1 calc R . .
C45 C 1.3338(6) 0.3858(6) 0.4513(4) 0.052(2) Uani 1 1 d . . .
H45A H 1.2652 0.3826 0.4823 0.062 Uiso 1 1 calc R . .
H45B H 1.4096 0.3752 0.4829 0.062 Uiso 1 1 calc R . .
C46 C 1.3429(8) 0.4730(6) 0.4353(5) 0.060(2) Uani 1 1 d . . .
H46A H 1.4191 0.4802 0.4134 0.089 Uiso 1 1 calc R . .
H46B H 1.3421 0.5141 0.4837 0.089 Uiso 1 1 calc R . .
H46C H 1.2735 0.4815 0.3983 0.089 Uiso 1 1 calc R . .
C47 C 1.4517(6) 0.3066(6) 0.3198(5) 0.048(2) Uani 1 1 d . . .
H47A H 1.4447 0.2621 0.2725 0.057 Uiso 1 1 calc R . .
H47B H 1.4585 0.3611 0.3035 0.057 Uiso 1 1 calc R . .
C48 C 1.5694(6) 0.2950(7) 0.3697(6) 0.065(3) Uani 1 1 d . . .
H48A H 1.5815 0.3412 0.4149 0.097 Uiso 1 1 calc R . .
H48B H 1.6383 0.2948 0.3393 0.097 Uiso 1 1 calc R . .
H48C H 1.5641 0.2415 0.3871 0.097 Uiso 1 1 calc R . .
C49 C 1.3091(9) 0.2081(6) 0.4002(6) 0.065(2) Uiso 1 1 d . . .
H49A H 1.3799 0.2102 0.4403 0.079 Uiso 0.785(18) 1 calc PR B 1
H49B H 1.2343 0.2051 0.4258 0.079 Uiso 0.785(18) 1 calc PR B 1
H49C H 1.2499 0.2193 0.4387 0.079 Uiso 0.215(18) 1 calc PR B 2
H49D H 1.2654 0.1683 0.3557 0.079 Uiso 0.215(18) 1 calc PR B 2
C50 C 1.3132(14) 0.1375(10) 0.3470(9) 0.093(5) Uiso 0.785(18) 1 d P B 1
H50A H 1.2396 0.1316 0.3096 0.139 Uiso 0.785(18) 1 calc PR B 1
H50B H 1.3175 0.0891 0.3726 0.139 Uiso 0.785(18) 1 calc PR B 1
H50C H 1.3855 0.1401 0.3200 0.139 Uiso 0.785(18) 1 calc PR B 1
C50' C 1.393(3) 0.156(2) 0.4335(18) 0.033(9) Uiso 0.215(18) 1 d P B 2
H50D H 1.3507 0.1030 0.4358 0.050 Uiso 0.215(18) 1 calc PR B 2
H50E H 1.4253 0.1843 0.4859 0.050 Uiso 0.215(18) 1 calc PR B 2
H50F H 1.4599 0.1438 0.4017 0.050 Uiso 0.215(18) 1 calc PR B 2
C51 C 0.5406(6) 0.5866(4) 0.2945(4) 0.0331(14) Uani 1 1 d . . .
H51A H 0.4797 0.5450 0.2627 0.040 Uiso 1 1 calc R . .
H51B H 0.5766 0.6182 0.2596 0.040 Uiso 1 1 calc R . .
Cl1 Cl 0.6568(2) 0.53367(16) 0.34139(13) 0.0624(6) Uani 1 1 d . . .
Cl2 Cl 0.46759(17) 0.65673(13) 0.36350(10) 0.0453(4) Uani 1 1 d . . .
C52 C 0.2375(6) 0.6340(5) 0.1863(4) 0.0416(17) Uani 1 1 d D . .
H52A H 0.2508 0.5780 0.1993 0.050 Uiso 1 1 calc R . .
H52B H 0.2257 0.6739 0.2345 0.050 Uiso 1 1 calc R . .
Cl3 Cl 0.36781(18) 0.66653(14) 0.14836(13) 0.0549(5) Uani 1 1 d D . .
Cl4 Cl 0.10567(16) 0.62883(13) 0.11954(11) 0.0484(5) Uani 1 1 d D . .
C53 C 0.7931(16) -0.1149(11) -0.1177(8) 0.060(4) Uiso 0.50 1 d PD C 1
H53A H 0.8114 -0.1735 -0.1403 0.072 Uiso 0.50 1 calc PR C 1
H53B H 0.7056 -0.1073 -0.1330 0.072 Uiso 0.50 1 calc PR C 1
Cl5 Cl 0.8189(7) -0.1007(5) -0.0129(4) 0.111(2) Uiso 0.50 1 d PD C 1
Cl6 Cl 0.8760(8) -0.0499(6) -0.1562(5) 0.137(3) Uiso 0.50 1 d PD C 1

loop_
_atom_site_aniso_label
_atom_site_aniso_U_11
_atom_site_aniso_U_22
_atom_site_aniso_U_33
_atom_site_aniso_U_23
_atom_site_aniso_U_13
_atom_site_aniso_U_12
Pt1 0.02739(12) 0.01934(13) 0.02223(12) 0.00201(9) -0.00083(9) -0.00408(9)
Pt2 0.01876(10) 0.02094(13) 0.02413(12) 0.00452(9) 0.00522(8) -0.00100(8)
Fe1 0.0206(4) 0.0228(4) 0.0170(4) 0.0012(3) 0.0006(3) -0.0021(3)
P1 0.0265(13) 0.0253(13) 0.0319(15) 0.0076(10) -0.0060(11) -0.0029(9)
P2 0.0237(7) 0.0323(10) 0.0367(9) 0.0004(7) -0.0007(6) 0.0041(7)
P3 0.0197(7) 0.0411(10) 0.0246(8) 0.0078(7) -0.0002(6) -0.0036(6)
P4 0.0209(7) 0.0536(12) 0.0408(10) 0.0293(9) 0.0055(7) 0.0058(7)
O1 0.0238(19) 0.028(2) 0.027(2) 0.0022(18) 0.0091(16) -0.0039(17)
O2 0.033(2) 0.026(2) 0.027(2) 0.0033(19) 0.0094(17) -0.0041(18)
O3 0.038(2) 0.023(2) 0.028(2) 0.0019(18) 0.0066(18) -0.0101(18)
O4 0.045(3) 0.025(2) 0.025(2) -0.0007(18) 0.0142(19) -0.0105(19)
C1 0.018(2) 0.025(3) 0.022(3) 0.007(2) -0.002(2) -0.001(2)
C2 0.021(3) 0.029(3) 0.019(3) 0.005(2) -0.002(2) -0.004(2)
C3 0.022(3) 0.036(4) 0.015(3) -0.001(2) -0.002(2) -0.006(2)
C4 0.020(3) 0.046(4) 0.019(3) 0.005(3) 0.004(2) -0.003(3)
C5 0.027(3) 0.036(4) 0.026(3) 0.005(3) 0.006(2) 0.007(3)
C6 0.027(3) 0.026(3) 0.021(3) 0.006(2) -0.002(2) 0.000(2)
C7 0.021(3) 0.035(4) 0.021(3) 0.004(3) 0.000(2) -0.004(2)
C8 0.023(3) 0.036(4) 0.022(3) 0.001(3) 0.002(2) 0.000(2)
C9 0.028(3) 0.024(3) 0.029(3) 0.001(3) -0.005(2) 0.005(2)
C10 0.027(3) 0.025(3) 0.021(3) 0.005(2) 0.001(2) -0.002(2)
C11 0.026(3) 0.026(3) 0.018(3) 0.005(2) -0.005(2) -0.005(2)
C12 0.025(3) 0.029(3) 0.016(3) -0.002(2) -0.004(2) -0.001(2)
C13 0.023(3) 0.018(3) 0.027(3) 0.006(2) 0.002(2) 0.002(2)
C14 0.024(3) 0.026(3) 0.039(4) 0.007(3) 0.008(3) -0.003(2)
C15 0.027(3) 0.027(3) 0.031(3) 0.010(3) 0.014(2) 0.001(2)
C16 0.020(3) 0.026(3) 0.027(3) 0.007(2) 0.005(2) 0.005(2)
C17 0.026(3) 0.032(4) 0.024(3) 0.006(3) 0.012(2) 0.004(2)
C18 0.030(3) 0.028(3) 0.021(3) -0.001(2) 0.008(2) 0.008(2)
C19 0.021(3) 0.026(3) 0.025(3) 0.003(2) 0.005(2) 0.005(2)
C20 0.032(3) 0.027(3) 0.025(3) -0.003(3) 0.008(2) 0.005(3)
C21 0.031(3) 0.020(3) 0.032(3) 0.004(3) 0.006(2) -0.004(2)
C22 0.020(3) 0.020(3) 0.022(3) 0.001(2) 0.001(2) 0.004(2)
C23 0.017(2) 0.022(3) 0.021(3) 0.003(2) 0.004(2) 0.001(2)
C24 0.021(2) 0.019(3) 0.019(3) 0.003(2) 0.002(2) 0.003(2)
C25 0.016(2) 0.018(3) 0.020(3) 0.003(2) 0.001(2) 0.002(2)
C26 0.021(3) 0.022(3) 0.020(3) -0.001(2) 0.003(2) 0.000(2)
C27 0.063(5) 0.043(5) 0.051(5) 0.013(4) -0.009(4) 0.009(4)
C29 0.028(5) 0.048(7) 0.045(6) 0.000(5) 0.008(4) 0.003(5)
C30 0.044(6) 0.051(7) 0.047(6) 0.005(6) 0.013(5) -0.004(5)
C31 0.041(5) 0.046(7) 0.036(5) 0.004(5) -0.007(4) -0.003(5)
C33 0.034(3) 0.052(5) 0.029(3) 0.002(3) -0.004(3) 0.006(3)
C34 0.036(4) 0.050(5) 0.046(4) -0.007(4) -0.003(3) 0.000(3)
C35 0.066(5) 0.040(5) 0.064(6) 0.010(4) -0.028(4) 0.004(4)
C36 0.138(11) 0.070(8) 0.075(7) 0.034(6) 0.026(7) -0.020(7)
C37 0.031(4) 0.091(8) 0.083(7) -0.045(6) -0.006(4) 0.017(4)
C39 0.025(3) 0.037(4) 0.066(5) 0.026(4) 0.002(3) 0.006(3)
C40 0.066(5) 0.037(5) 0.064(5) 0.011(4) 0.025(4) 0.019(4)
C41 0.020(3) 0.068(5) 0.037(4) 0.015(4) 0.004(3) -0.004(3)
C42 0.027(4) 0.114(8) 0.057(5) 0.036(5) -0.002(3) 0.000(4)
C43 0.049(4) 0.067(6) 0.027(4) 0.000(4) 0.002(3) -0.019(4)
C45 0.029(3) 0.095(7) 0.033(4) 0.020(4) -0.004(3) -0.007(4)
C46 0.055(5) 0.071(6) 0.047(5) 0.004(4) -0.002(4) -0.024(4)
C47 0.028(3) 0.074(6) 0.052(5) 0.038(4) 0.007(3) 0.008(3)
C48 0.025(4) 0.101(8) 0.081(6) 0.052(6) 0.004(4) 0.012(4)
C51 0.042(4) 0.032(4) 0.026(3) 0.002(3) 0.013(3) 0.001(3)
Cl1 0.0535(12) 0.0737(16) 0.0639(13) 0.0152(12) 0.0172(10) 0.0312(11)
Cl2 0.0455(9) 0.0541(12) 0.0362(9) 0.0029(8) 0.0136(7) 0.0161(8)
C52 0.033(3) 0.039(4) 0.055(5) 0.015(4) 0.001(3) 0.000(3)
Cl3 0.0447(10) 0.0502(12) 0.0724(14) 0.0136(10) 0.0171(9) -0.0055(9)
Cl4 0.0390(9) 0.0467(11) 0.0519(11) -0.0016(9) -0.0072(8) 0.0066(8)

loop_
_atom_type_symbol
_atom_type_description
_atom_type_scat_dispersion_real
_atom_type_scat_dispersion_imag
_atom_type_scat_source
C C 0.0033 0.0016 'International Tables Vol C Tables 4.2.6.8 and 6.1.1.4'
H H 0.0000 0.0000 'International Tables Vol C Tables 4.2.6.8 and 6.1.1.4'
O O 0.0106 0.0060 'International Tables Vol C Tables 4.2.6.8 and 6.1.1.4'
P P 0.1023 0.0942 'International Tables Vol C Tables 4.2.6.8 and 6.1.1.4'
Cl Cl 0.1484 0.1585 'International Tables Vol C Tables 4.2.6.8 and 6.1.1.4'
Fe Fe 0.3463 0.8444 'International Tables Vol C Tables 4.2.6.8 and 6.1.1.4'
Pt Pt -1.7033 8.3905 'International Tables Vol C Tables 4.2.6.8 and 6.1.1.4'

loop_
_geom_angle_atom_site_label_1
_geom_angle_atom_site_label_2
_geom_angle_atom_site_label_3
_geom_angle
_geom_angle_site_symmetry_1
_geom_angle_site_symmetry_3
_geom_angle_publ_flag
C13 Pt1 O3 176.3(2) . . ?
C13 Pt1 P1' 96.4(2) . . ?
O3 Pt1 P1' 84.5(2) . . ?
C13 Pt1 P2 92.31(16) . . ?
O3 Pt1 P2 86.23(13) . . ?
P1' Pt1 P2 167.1(2) . . ?
C13 Pt1 P1 86.61(17) . . ?
O3 Pt1 P1 95.24(14) . . ?
P1' Pt1 P1 19.15(19) . . ?
P2 Pt1 P1 173.00(9) . . ?
C22 Pt2 O1 174.5(2) . 2_755 ?
C22 Pt2 P3 91.07(15) . . ?
O1 Pt2 P3 87.84(12) 2_755 . ?
C22 Pt2 P4 89.82(15) . . ?
O1 Pt2 P4 91.81(12) 2_755 . ?
P3 Pt2 P4 174.29(7) . . ?
C10 Fe1 C6 154.9(2) . . ?
C10 Fe1 C5 120.2(2) . . ?
C6 Fe1 C5 40.4(2) . . ?
C10 Fe1 C8 68.2(2) . . ?
C6 Fe1 C8 126.5(2) . . ?
C5 Fe1 C8 163.6(3) . . ?
C10 Fe1 C2 162.3(2) . . ?
C6 Fe1 C2 41.1(2) . . ?
C5 Fe1 C2 68.3(2) . . ?
C8 Fe1 C2 108.1(2) . . ?
C10 Fe1 C11 40.5(2) . . ?
C6 Fe1 C11 120.4(2) . . ?
C5 Fe1 C11 107.6(2) . . ?
C8 Fe1 C11 68.8(2) . . ?
C2 Fe1 C11 156.1(2) . . ?
C10 Fe1 C7 68.4(2) . . ?
C6 Fe1 C7 108.0(2) . . ?
C5 Fe1 C7 125.8(3) . . ?
C8 Fe1 C7 41.1(2) . . ?
C2 Fe1 C7 121.0(2) . . ?
C11 Fe1 C7 40.9(2) . . ?
C10 Fe1 C3 125.0(2) . . ?
C6 Fe1 C3 68.7(3) . . ?
C5 Fe1 C3 68.2(3) . . ?
C8 Fe1 C3 120.2(2) . . ?
C2 Fe1 C3 40.5(2) . . ?
C11 Fe1 C3 161.9(2) . . ?
C7 Fe1 C3 155.6(2) . . ?
C10 Fe1 C9 40.8(2) . . ?
C6 Fe1 C9 163.1(2) . . ?
C5 Fe1 C9 154.9(3) . . ?
C8 Fe1 C9 40.1(3) . . ?
C2 Fe1 C9 125.4(2) . . ?
C11 Fe1 C9 68.5(2) . . ?
C7 Fe1 C9 68.5(3) . . ?
C3 Fe1 C9 107.3(3) . . ?
C10 Fe1 C4 107.0(2) . . ?
C6 Fe1 C4 68.6(2) . . ?
C5 Fe1 C4 40.7(3) . . ?
C8 Fe1 C4 154.5(3) . . ?
C2 Fe1 C4 68.5(2) . . ?
C11 Fe1 C4 124.8(2) . . ?
C7 Fe1 C4 162.6(2) . . ?
C3 Fe1 C4 40.7(2) . . ?
C9 Fe1 C4 119.8(3) . . ?
C31 P1 C27 109.4(5) . . ?
C31 P1 C29 104.5(5) . . ?
C27 P1 C29 99.5(5) . . ?
C31 P1 Pt1 112.8(4) . . ?
C27 P1 Pt1 114.2(3) . . ?
C29 P1 Pt1 115.2(4) . . ?
C31' P1' C27 106.7(10) . . ?
C31' P1' C29' 103.6(11) . . ?
C27 P1' C29' 100.8(9) . . ?
C31' P1' Pt1 115.1(9) . . ?
C27 P1' Pt1 119.1(4) . . ?
C29' P1' Pt1 109.5(8) . . ?
C33 P2 C35 104.5(4) . . ?
C33 P2 C37 106.7(4) . . ?
C35 P2 C37 100.1(5) . . ?
C33 P2 Pt1 118.8(2) . . ?
C35 P2 Pt1 110.4(3) . . ?
C37 P2 Pt1 114.3(3) . . ?
C39 P3 C43 102.3(4) . . ?
C39 P3 C41 105.4(3) . . ?
C43 P3 C41 105.5(3) . . ?
C39 P3 Pt2 110.0(2) . . ?
C43 P3 Pt2 113.7(3) . . ?
C41 P3 Pt2 118.4(2) . . ?
C49 P4 C45 104.3(4) . . ?
C49 P4 C47 106.2(4) . . ?
C45 P4 C47 104.6(4) . . ?
C49 P4 Pt2 114.0(3) . . ?
C45 P4 Pt2 112.9(3) . . ?
C47 P4 Pt2 113.9(2) . . ?
C1 O1 Pt2 121.6(4) . 2_755 ?
C12 O3 Pt1 118.3(4) . . ?
O2 C1 O1 125.1(5) . . ?
O2 C1 C2 119.6(5) . . ?
O1 C1 C2 115.3(5) . . ?
C3 C2 C6 107.9(5) . . ?
C3 C2 C1 125.8(5) . . ?
C6 C2 C1 126.3(5) . . ?
C3 C2 Fe1 69.8(3) . . ?
C6 C2 Fe1 69.3(3) . . ?
C1 C2 Fe1 126.0(4) . . ?
C2 C3 C4 108.3(6) . . ?
C2 C3 Fe1 69.7(3) . . ?
C4 C3 Fe1 69.7(3) . . ?
C2 C3 H3 125.8 . . ?
C4 C3 H3 125.8 . . ?
Fe1 C3 H3 126.3 . . ?
C5 C4 C3 107.4(5) . . ?
C5 C4 Fe1 69.5(3) . . ?
C3 C4 Fe1 69.6(3) . . ?
C5 C4 H4 126.3 . . ?
C3 C4 H4 126.3 . . ?
Fe1 C4 H4 126.2 . . ?
C6 C5 C4 108.8(5) . . ?
C6 C5 Fe1 69.7(3) . . ?
C4 C5 Fe1 69.8(3) . . ?
C6 C5 H5 125.6 . . ?
C4 C5 H5 125.6 . . ?
Fe1 C5 H5 126.5 . . ?
C5 C6 C2 107.5(5) . . ?
C5 C6 Fe1 69.9(3) . . ?
C2 C6 Fe1 69.6(3) . . ?
C5 C6 H6 126.2 . . ?
C2 C6 H6 126.2 . . ?
Fe1 C6 H6 125.8 . . ?
C11 C7 C8 107.3(5) . . ?
C11 C7 Fe1 69.5(3) . . ?
C8 C7 Fe1 69.4(3) . . ?
C11 C7 H7 126.3 . . ?
C8 C7 H7 126.3 . . ?
Fe1 C7 H7 126.3 . . ?
C9 C8 C7 108.3(5) . . ?
C9 C8 Fe1 70.0(3) . . ?
C7 C8 Fe1 69.5(3) . . ?
C9 C8 H8 125.9 . . ?
C7 C8 H8 125.9 . . ?
Fe1 C8 H8 126.2 . . ?
C8 C9 C10 108.0(6) . . ?
C8 C9 Fe1 69.8(3) . . ?
C10 C9 Fe1 69.2(3) . . ?
C8 C9 H9 126.0 . . ?
C10 C9 H9 126.0 . . ?
Fe1 C9 H9 126.6 . . ?
C11 C10 C9 108.7(5) . . ?
C11 C10 Fe1 70.1(3) . . ?
C9 C10 Fe1 70.1(3) . . ?
C11 C10 H10 125.6 . . ?
C9 C10 H10 125.6 . . ?
Fe1 C10 H10 125.7 . . ?
C10 C11 C7 107.7(5) . . ?
C10 C11 C12 125.8(5) . . ?
C7 C11 C12 126.6(6) . . ?
C10 C11 Fe1 69.4(3) . . ?
C7 C11 Fe1 69.5(3) . . ?
C12 C11 Fe1 126.9(4) . . ?
O4 C12 O3 125.8(5) . . ?
O4 C12 C11 119.6(6) . . ?
O3 C12 C11 114.6(5) . . ?
C26 C13 C14 116.5(5) . . ?
C26 C13 Pt1 121.3(4) . . ?
C14 C13 Pt1 122.2(4) . . ?
C15 C14 C13 121.6(6) . . ?
C15 C14 H14 119.2 . . ?
C13 C14 H14 119.2 . . ?
C14 C15 C16 121.5(5) . . ?
C14 C15 H15 119.2 . . ?
C16 C15 H15 119.2 . . ?
C15 C16 C25 118.5(5) . . ?
C15 C16 C17 121.3(5) . . ?
C25 C16 C17 120.1(5) . . ?
C18 C17 C16 121.3(5) . . ?
C18 C17 H17 119.3 . . ?
C16 C17 H17 119.3 . . ?
C17 C18 C19 120.4(5) . . ?
C17 C18 H18 119.8 . . ?
C19 C18 H18 119.8 . . ?
C20 C19 C24 119.0(5) . . ?
C20 C19 C18 120.7(5) . . ?
C24 C19 C18 120.2(6) . . ?
C21 C20 C19 120.5(6) . . ?
C21 C20 H20 119.7 . . ?
C19 C20 H20 119.7 . . ?
C22 C21 C20 121.7(6) . . ?
C22 C21 H21 119.2 . . ?
C20 C21 H21 119.2 . . ?
C23 C22 C21 117.7(5) . . ?
C23 C22 Pt2 119.9(4) . . ?
C21 C22 Pt2 122.2(4) . . ?
C22 C23 C24 122.7(5) . . ?
C22 C23 H23 118.7 . . ?
C24 C23 H23 118.7 . . ?
C19 C24 C23 118.3(5) . . ?
C19 C24 C25 119.0(5) . . ?
C23 C24 C25 122.7(5) . . ?
C26 C25 C16 118.0(5) . . ?
C26 C25 C24 123.1(5) . . ?
C16 C25 C24 118.9(5) . . ?
C13 C26 C25 123.7(5) . . ?
C13 C26 H26 118.2 . . ?
C25 C26 H26 118.2 . . ?
C28' C27 C28 82(2) . . ?
C28' C27 P1' 124(2) . . ?
C28 C27 P1' 88.5(8) . . ?
C28' C27 P1 127(2) . . ?
C28 C27 P1 112.6(8) . . ?
P1' C27 P1 24.2(3) . . ?
C28' C27 H27A 27.2 . . ?
C28 C27 H27A 109.1 . . ?
P1' C27 H27A 117.9 . . ?
P1 C27 H27A 109.1 . . ?
C28' C27 H27B 113.2 . . ?
C28 C27 H27B 109.1 . . ?
P1' C27 H27B 121.9 . . ?
P1 C27 H27B 109.1 . . ?
H27A C27 H27B 107.8 . . ?
C28' C27 H27C 106.3 . . ?
C28 C27 H27C 152.7 . . ?
P1' C27 H27C 106.3 . . ?
P1 C27 H27C 83.3 . . ?
H27A C27 H27C 84.5 . . ?
H27B C27 H27C 43.7 . . ?
C28' C27 H27D 106.3 . . ?
C28 C27 H27D 46.6 . . ?
P1' C27 H27D 106.3 . . ?
P1 C27 H27D 121.1 . . ?
H27A C27 H27D 129.4 . . ?
H27B C27 H27D 63.0 . . ?
H27C C27 H27D 106.4 . . ?
C27 C28 H28A 109.5 . . ?
C27 C28 H28B 109.5 . . ?
H28A C28 H28B 109.5 . . ?
C27 C28 H28C 109.5 . . ?
H28A C28 H28C 109.5 . . ?
H28B C28 H28C 109.5 . . ?
C30 C29 P1 112.6(8) . . ?
C30 C29 H29A 109.1 . . ?
P1 C29 H29A 109.1 . . ?
C30 C29 H29B 109.1 . . ?
P1 C29 H29B 109.1 . . ?
H29A C29 H29B 107.8 . . ?
C29 C30 H30A 109.5 . . ?
C29 C30 H30B 109.5 . . ?
H30A C30 H30B 109.5 . . ?
C29 C30 H30C 109.5 . . ?
H30A C30 H30C 109.5 . . ?
H30B C30 H30C 109.5 . . ?
C32 C31 P1 117.8(8) . . ?
C32 C31 H31A 107.9 . . ?
P1 C31 H31A 107.9 . . ?
C32 C31 H31B 107.9 . . ?
P1 C31 H31B 107.9 . . ?
H31A C31 H31B 107.2 . . ?
C31 C32 H32A 109.5 . . ?
C31 C32 H32B 109.5 . . ?
H32A C32 H32B 109.5 . . ?
C31 C32 H32C 109.5 . . ?
H32A C32 H32C 109.5 . . ?
H32B C32 H32C 109.5 . . ?
C27 C28' H28D 109.5 . . ?
C27 C28' H28E 109.5 . . ?
H28D C28' H28E 109.5 . . ?
C27 C28' H28F 109.5 . . ?
H28D C28' H28F 109.5 . . ?
H28E C28' H28F 109.5 . . ?
C30' C29' P1' 116(2) . . ?
C30' C29' H29C 108.2 . . ?
P1' C29' H29C 108.2 . . ?
C30' C29' H29D 108.2 . . ?
P1' C29' H29D 108.2 . . ?
H29C C29' H29D 107.4 . . ?
C29' C30' H30D 109.5 . . ?
C29' C30' H30E 109.5 . . ?
H30D C30' H30E 109.5 . . ?
C29' C30' H30F 109.5 . . ?
H30D C30' H30F 109.5 . . ?
H30E C30' H30F 109.5 . . ?
C32' C31' P1' 116(2) . . ?
C32' C31' H31C 108.3 . . ?
P1' C31' H31C 108.3 . . ?
C32' C31' H31D 108.3 . . ?
P1' C31' H31D 108.3 . . ?
H31C C31' H31D 107.4 . . ?
C31' C32' H32D 109.5 . . ?
C31' C32' H32E 109.5 . . ?
H32D C32' H32E 109.5 . . ?
C31' C32' H32F 109.5 . . ?
H32D C32' H32F 109.5 . . ?
H32E C32' H32F 109.5 . . ?
C34 C33 P2 114.9(5) . . ?
C34 C33 H33A 108.6 . . ?
P2 C33 H33A 108.6 . . ?
C34 C33 H33B 108.6 . . ?
P2 C33 H33B 108.6 . . ?
H33A C33 H33B 107.5 . . ?
C33 C34 H34A 109.5 . . ?
C33 C34 H34B 109.5 . . ?
H34A C34 H34B 109.5 . . ?
C33 C34 H34C 109.5 . . ?
H34A C34 H34C 109.5 . . ?
H34B C34 H34C 109.5 . . ?
C36 C35 P2 112.8(7) . . ?
C36 C35 H35A 109.0 . . ?
P2 C35 H35A 109.0 . . ?
C36 C35 H35B 109.0 . . ?
P2 C35 H35B 109.0 . . ?
H35A C35 H35B 107.8 . . ?
C35 C36 H36A 109.5 . . ?
C35 C36 H36B 109.5 . . ?
H36A C36 H36B 109.5 . . ?
C35 C36 H36C 109.5 . . ?
H36A C36 H36C 109.5 . . ?
H36B C36 H36C 109.5 . . ?
C38 C37 P2 115.8(8) . . ?
C38 C37 H37A 108.3 . . ?
P2 C37 H37A 108.3 . . ?
C38 C37 H37B 108.3 . . ?
P2 C37 H37B 108.3 . . ?
H37A C37 H37B 107.4 . . ?
C37 C38 H38A 109.5 . . ?
C37 C38 H38B 109.5 . . ?
H38A C38 H38B 109.5 . . ?
C37 C38 H38C 109.5 . . ?
H38A C38 H38C 109.5 . . ?
H38B C38 H38C 109.5 . . ?
C40 C39 P3 113.2(5) . . ?
C40 C39 H39A 108.9 . . ?
P3 C39 H39A 108.9 . . ?
C40 C39 H39B 108.9 . . ?
P3 C39 H39B 108.9 . . ?
H39A C39 H39B 107.7 . . ?
C39 C40 H40A 109.5 . . ?
C39 C40 H40B 109.5 . . ?
H40A C40 H40B 109.5 . . ?
C39 C40 H40C 109.5 . . ?
H40A C40 H40C 109.5 . . ?
H40B C40 H40C 109.5 . . ?
C42 C41 P3 115.6(5) . . ?
C42 C41 H41A 108.4 . . ?
P3 C41 H41A 108.4 . . ?
C42 C41 H41B 108.4 . . ?
P3 C41 H41B 108.4 . . ?
H41A C41 H41B 107.4 . . ?
C41 C42 H42A 109.5 . . ?
C41 C42 H42B 109.5 . . ?
H42A C42 H42B 109.5 . . ?
C41 C42 H42C 109.5 . . ?
H42A C42 H42C 109.5 . . ?
H42B C42 H42C 109.5 . . ?
C44 C43 P3 112.1(7) . . ?
C44 C43 H43A 109.2 . . ?
P3 C43 H43A 109.2 . . ?
C44 C43 H43B 109.2 . . ?
P3 C43 H43B 109.2 . . ?
H43A C43 H43B 107.9 . . ?
C43 C44 H44A 109.5 . . ?
C43 C44 H44B 109.5 . . ?
H44A C44 H44B 109.5 . . ?
C43 C44 H44C 109.5 . . ?
H44A C44 H44C 109.5 . . ?
H44B C44 H44C 109.5 . . ?
C46 C45 P4 113.8(5) . . ?
C46 C45 H45A 108.8 . . ?
P4 C45 H45A 108.8 . . ?
C46 C45 H45B 108.8 . . ?
P4 C45 H45B 108.8 . . ?
H45A C45 H45B 107.7 . . ?
C45 C46 H46A 109.5 . . ?
C45 C46 H46B 109.5 . . ?
H46A C46 H46B 109.5 . . ?
C45 C46 H46C 109.5 . . ?
H46A C46 H46C 109.5 . . ?
H46B C46 H46C 109.5 . . ?
C48 C47 P4 116.6(5) . . ?
C48 C47 H47A 108.2 . . ?
P4 C47 H47A 108.2 . . ?
C48 C47 H47B 108.2 . . ?
P4 C47 H47B 108.2 . . ?
H47A C47 H47B 107.3 . . ?
C47 C48 H48A 109.5 . . ?
C47 C48 H48B 109.5 . . ?
H48A C48 H48B 109.5 . . ?
C47 C48 H48C 109.5 . . ?
H48A C48 H48C 109.5 . . ?
H48B C48 H48C 109.5 . . ?
C50 C49 C50' 73.3(15) . . ?
C50 C49 P4 115.7(10) . . ?
C50' C49 P4 139.1(15) . . ?
C50 C49 H49A 108.4 . . ?
C50' C49 H49A 38.1 . . ?
P4 C49 H49A 108.4 . . ?
C50 C49 H49B 108.4 . . ?
C50' C49 H49B 105.4 . . ?
P4 C49 H49B 108.4 . . ?
H49A C49 H49B 107.4 . . ?
C50 C49 H49C 125.8 . . ?
C50' C49 H49C 102.3 . . ?
P4 C49 H49C 102.3 . . ?
H49A C49 H49C 93.4 . . ?
H49B C49 H49C 18.8 . . ?
C50 C49 H49D 32.8 . . ?
C50' C49 H49D 102.3 . . ?
P4 C49 H49D 102.3 . . ?
H49A C49 H49D 139.9 . . ?
H49B C49 H49D 86.1 . . ?
H49C C49 H49D 104.9 . . ?
C49 C50 H50A 109.5 . . ?
C49 C50 H50B 109.5 . . ?
C49 C50 H50C 109.5 . . ?
C49 C50' H50D 109.5 . . ?
C49 C50' H50E 109.5 . . ?
H50D C50' H50E 109.5 . . ?
C49 C50' H50F 109.5 . . ?
H50D C50' H50F 109.5 . . ?
H50E C50' H50F 109.5 . . ?
Cl1 C51 Cl2 110.6(3) . . ?
Cl1 C51 H51A 109.5 . . ?
Cl2 C51 H51A 109.5 . . ?
Cl1 C51 H51B 109.5 . . ?
Cl2 C51 H51B 109.5 . . ?
H51A C51 H51B 108.1 . . ?
Cl4 C52 Cl3 111.4(4) . . ?
Cl4 C52 H52A 109.4 . . ?
Cl3 C52 H52A 109.4 . . ?
Cl4 C52 H52B 109.4 . . ?
Cl3 C52 H52B 109.4 . . ?
H52A C52 H52B 108.0 . . ?
Cl6 C53 Cl5 115.1(10) . . ?
Cl6 C53 H53A 108.5 . . ?
Cl5 C53 H53A 108.5 . . ?
Cl6 C53 H53B 108.5 . . ?
Cl5 C53 H53B 108.5 . . ?
H53A C53 H53B 107.5 . . ?

loop_
_geom_bond_atom_site_label_1
_geom_bond_atom_site_label_2
_geom_bond_distance
_geom_bond_site_symmetry_2
_geom_bond_publ_flag
Pt1 C13 2.008(6) . ?
Pt1 O3 2.120(4) . ?
Pt1 P1' 2.239(6) . ?
Pt1 P2 2.2934(16) . ?
Pt1 P1 2.319(2) . ?
Pt2 C22 2.018(6) . ?
Pt2 O1 2.116(4) 2_755 ?
Pt2 P3 2.2971(15) . ?
Pt2 P4 2.2983(16) . ?
Fe1 C10 2.039(6) . ?
Fe1 C6 2.045(6) . ?
Fe1 C5 2.048(6) . ?
Fe1 C8 2.049(6) . ?
Fe1 C2 2.049(5) . ?
Fe1 C11 2.049(5) . ?
Fe1 C7 2.050(6) . ?
Fe1 C3 2.050(5) . ?
Fe1 C9 2.051(6) . ?
Fe1 C4 2.053(6) . ?
P1 C31 1.797(10) . ?
P1 C27 1.832(9) . ?
P1 C29 1.848(10) . ?
P1' C31' 1.80(3) . ?
P1' C27 1.808(10) . ?
P1' C29' 1.85(3) . ?
P2 C33 1.825(7) . ?
P2 C35 1.826(9) . ?
P2 C37 1.826(9) . ?
P3 C39 1.808(7) . ?
P3 C43 1.827(7) . ?
P3 C41 1.829(6) . ?
P4 C49 1.795(10) . ?
P4 C45 1.819(9) . ?
P4 C47 1.830(7) . ?
O1 C1 1.292(7) . ?
O1 Pt2 2.116(4) 2_755 ?
O2 C1 1.247(7) . ?
O3 C12 1.294(7) . ?
O4 C12 1.223(7) . ?
C1 C2 1.486(8) . ?
C2 C3 1.420(8) . ?
C2 C6 1.437(8) . ?
C3 C4 1.426(8) . ?
C3 H3 0.9500 . ?
C4 C5 1.426(9) . ?
C4 H4 0.9500 . ?
C5 C6 1.414(8) . ?
C5 H5 0.9500 . ?
C6 H6 0.9500 . ?
C7 C11 1.433(8) . ?
C7 C8 1.440(9) . ?
C7 H7 0.9500 . ?
C8 C9 1.407(9) . ?
C8 H8 0.9500 . ?
C9 C10 1.425(8) . ?
C9 H9 0.9500 . ?
C10 C11 1.415(8) . ?
C10 H10 0.9500 . ?
C11 C12 1.493(8) . ?
C13 C26 1.387(8) . ?
C13 C14 1.418(8) . ?
C14 C15 1.363(9) . ?
C14 H14 0.9500 . ?
C15 C16 1.414(9) . ?
C15 H15 0.9500 . ?
C16 C25 1.415(8) . ?
C16 C17 1.434(8) . ?
C17 C18 1.358(9) . ?
C17 H17 0.9500 . ?
C18 C19 1.442(8) . ?
C18 H18 0.9500 . ?
C19 C20 1.403(9) . ?
C19 C24 1.416(8) . ?
C20 C21 1.402(8) . ?
C20 H20 0.9500 . ?
C21 C22 1.395(8) . ?
C21 H21 0.9500 . ?
C22 C23 1.381(8) . ?
C23 C24 1.428(7) . ?
C23 H23 0.9500 . ?
C24 C25 1.464(8) . ?
C25 C26 1.409(8) . ?
C26 H26 0.9500 . ?
C27 C28' 1.38(4) . ?
C27 C28 1.513(17) . ?
C27 H27A 0.9900 . ?
C27 H27B 0.9900 . ?
C27 H27C 0.9900 . ?
C27 H27D 0.9900 . ?
C28 H28A 0.9800 . ?
C28 H28B 0.9800 . ?
C28 H28C 0.9800 . ?
C29 C30 1.511(17) . ?
C29 H29A 0.9900 . ?
C29 H29B 0.9900 . ?
C30 H30A 0.9800 . ?
C30 H30B 0.9800 . ?
C30 H30C 0.9800 . ?
C31 C32 1.516(15) . ?
C31 H31A 0.9900 . ?
C31 H31B 0.9900 . ?
C32 H32A 0.9800 . ?
C32 H32B 0.9800 . ?
C32 H32C 0.9800 . ?
C28' H28D 0.9800 . ?
C28' H28E 0.9800 . ?
C28' H28F 0.9800 . ?
C29' C30' 1.44(4) . ?
C29' H29C 0.9900 . ?
C29' H29D 0.9900 . ?
C30' H30D 0.9800 . ?
C30' H30E 0.9800 . ?
C30' H30F 0.9800 . ?
C31' C32' 1.558(18) . ?
C31' H31C 0.9900 . ?
C31' H31D 0.9900 . ?
C32' H32D 0.9800 . ?
C32' H32E 0.9800 . ?
C32' H32F 0.9800 . ?
C33 C34 1.523(11) . ?
C33 H33A 0.9900 . ?
C33 H33B 0.9900 . ?
C34 H34A 0.9800 . ?
C34 H34B 0.9800 . ?
C34 H34C 0.9800 . ?
C35 C36 1.477(14) . ?
C35 H35A 0.9900 . ?
C35 H35B 0.9900 . ?
C36 H36A 0.9800 . ?
C36 H36B 0.9800 . ?
C36 H36C 0.9800 . ?
C37 C38 1.493(16) . ?
C37 H37A 0.9900 . ?
C37 H37B 0.9900 . ?
C38 H38A 0.9800 . ?
C38 H38B 0.9800 . ?
C38 H38C 0.9800 . ?
C39 C40 1.543(11) . ?
C39 H39A 0.9900 . ?
C39 H39B 0.9900 . ?
C40 H40A 0.9800 . ?
C40 H40B 0.9800 . ?
C40 H40C 0.9800 . ?
C41 C42 1.514(9) . ?
C41 H41A 0.9900 . ?
C41 H41B 0.9900 . ?
C42 H42A 0.9800 . ?
C42 H42B 0.9800 . ?
C42 H42C 0.9800 . ?
C43 C44 1.513(16) . ?
C43 H43A 0.9900 . ?
C43 H43B 0.9900 . ?
C44 H44A 0.9800 . ?
C44 H44B 0.9800 . ?
C44 H44C 0.9800 . ?
C45 C46 1.503(13) . ?
C45 H45A 0.9900 . ?
C45 H45B 0.9900 . ?
C46 H46A 0.9800 . ?
C46 H46B 0.9800 . ?
C46 H46C 0.9800 . ?
C47 C48 1.522(9) . ?
C47 H47A 0.9900 . ?
C47 H47B 0.9900 . ?
C48 H48A 0.9800 . ?
C48 H48B 0.9800 . ?
C48 H48C 0.9800 . ?
C49 C50 1.340(18) . ?
C49 C50' 1.42(3) . ?
C49 H49A 0.9900 . ?
C49 H49B 0.9900 . ?
C49 H49C 0.9900 . ?
C49 H49D 0.9900 . ?
C50 H50A 0.9800 . ?
C50 H50B 0.9800 . ?
C50 H50C 0.9800 . ?
C50' H50D 0.9800 . ?
C50' H50E 0.9800 . ?
C50' H50F 0.9800 . ?
C51 Cl1 1.772(7) . ?
C51 Cl2 1.774(6) . ?
C51 H51A 0.9900 . ?
C51 H51B 0.9900 . ?
C52 Cl4 1.759(7) . ?
C52 Cl3 1.771(7) . ?
C52 H52A 0.9900 . ?
C52 H52B 0.9900 . ?
C53 Cl6 1.680(15) . ?
C53 Cl5 1.815(14) . ?
C53 H53A 0.9900 . ?
C53 H53B 0.9900 . ?

loop_
_geom_torsion_atom_site_label_1
_geom_torsion_atom_site_label_2
_geom_torsion_atom_site_label_3
_geom_torsion_atom_site_label_4
_geom_torsion
_geom_torsion_site_symmetry_1
_geom_torsion_site_symmetry_2
_geom_torsion_site_symmetry_3
_geom_torsion_site_symmetry_4
_geom_torsion_publ_flag
C13 Pt1 P1 C31 179.8(5) . . . . ?
O3 Pt1 P1 C31 3.0(4) . . . . ?
P1' Pt1 P1 C31 59.2(7) . . . . ?
P2 Pt1 P1 C31 -98.9(8) . . . . ?
C13 Pt1 P1 C27 54.1(4) . . . . ?
O3 Pt1 P1 C27 -122.8(4) . . . . ?
P1' Pt1 P1 C27 -66.6(6) . . . . ?
P2 Pt1 P1 C27 135.3(6) . . . . ?
C13 Pt1 P1 C29 -60.3(5) . . . . ?
O3 Pt1 P1 C29 122.8(5) . . . . ?
P1' Pt1 P1 C29 179.0(7) . . . . ?
P2 Pt1 P1 C29 20.9(8) . . . . ?
C13 Pt1 P1' C31' 144.9(9) . . . . ?
O3 Pt1 P1' C31' -31.5(9) . . . . ?
P2 Pt1 P1' C31' 12.9(14) . . . . ?
P1 Pt1 P1' C31' -155.3(12) . . . . ?
C13 Pt1 P1' C27 16.3(6) . . . . ?
O3 Pt1 P1' C27 -160.2(6) . . . . ?
P2 Pt1 P1' C27 -115.7(8) . . . . ?
P1 Pt1 P1' C27 76.1(7) . . . . ?
C13 Pt1 P1' C29' -98.8(9) . . . . ?
O3 Pt1 P1' C29' 84.7(9) . . . . ?
P2 Pt1 P1' C29' 129.2(11) . . . . ?
P1 Pt1 P1' C29' -39.1(10) . . . . ?
C13 Pt1 P2 C33 -12.5(3) . . . . ?
O3 Pt1 P2 C33 164.1(3) . . . . ?
P1' Pt1 P2 C33 119.8(8) . . . . ?
P1 Pt1 P2 C33 -93.5(7) . . . . ?
C13 Pt1 P2 C35 108.1(4) . . . . ?
O3 Pt1 P2 C35 -75.3(4) . . . . ?
P1' Pt1 P2 C35 -119.6(9) . . . . ?
P1 Pt1 P2 C35 27.1(8) . . . . ?
C13 Pt1 P2 C37 -140.0(4) . . . . ?
O3 Pt1 P2 C37 36.6(4) . . . . ?
P1' Pt1 P2 C37 -7.7(9) . . . . ?
P1 Pt1 P2 C37 139.1(7) . . . . ?
C22 Pt2 P3 C39 111.2(3) . . . . ?
O1 Pt2 P3 C39 -74.2(3) 2_755 . . . ?
P4 Pt2 P3 C39 12.4(7) . . . . ?
C22 Pt2 P3 C43 -134.8(3) . . . . ?
O1 Pt2 P3 C43 39.8(3) 2_755 . . . ?
P4 Pt2 P3 C43 126.4(6) . . . . ?
C22 Pt2 P3 C41 -10.0(4) . . . . ?
O1 Pt2 P3 C41 164.5(3) 2_755 . . . ?
P4 Pt2 P3 C41 -108.9(6) . . . . ?
C22 Pt2 P4 C49 57.3(4) . . . . ?
O1 Pt2 P4 C49 -117.4(4) 2_755 . . . ?
P3 Pt2 P4 C49 156.2(6) . . . . ?
C22 Pt2 P4 C45 -61.5(3) . . . . ?
O1 Pt2 P4 C45 123.8(3) 2_755 . . . ?
P3 Pt2 P4 C45 37.4(7) . . . . ?
C22 Pt2 P4 C47 179.4(4) . . . . ?
O1 Pt2 P4 C47 4.7(4) 2_755 . . . ?
P3 Pt2 P4 C47 -81.7(7) . . . . ?
C13 Pt1 O3 C12 155(3) . . . . ?
P1' Pt1 O3 C12 -101.0(5) . . . . ?
P2 Pt1 O3 C12 88.0(4) . . . . ?
P1 Pt1 O3 C12 -85.1(4) . . . . ?
Pt2 O1 C1 O2 5.0(7) 2_755 . . . ?
Pt2 O1 C1 C2 -172.6(3) 2_755 . . . ?
O2 C1 C2 C3 7.2(8) . . . . ?
O1 C1 C2 C3 -175.1(5) . . . . ?
O2 C1 C2 C6 -173.5(5) . . . . ?
O1 C1 C2 C6 4.3(8) . . . . ?
O2 C1 C2 Fe1 97.1(6) . . . . ?
O1 C1 C2 Fe1 -85.2(6) . . . . ?
C10 Fe1 C2 C3 40.6(9) . . . . ?
C6 Fe1 C2 C3 -119.3(5) . . . . ?
C5 Fe1 C2 C3 -81.5(4) . . . . ?
C8 Fe1 C2 C3 115.5(4) . . . . ?
C11 Fe1 C2 C3 -166.1(5) . . . . ?
C7 Fe1 C2 C3 158.8(4) . . . . ?
C9 Fe1 C2 C3 74.5(4) . . . . ?
C4 Fe1 C2 C3 -37.5(4) . . . . ?
C10 Fe1 C2 C6 159.9(7) . . . . ?
C5 Fe1 C2 C6 37.8(3) . . . . ?
C8 Fe1 C2 C6 -125.2(4) . . . . ?
C11 Fe1 C2 C6 -46.8(7) . . . . ?
C7 Fe1 C2 C6 -81.9(4) . . . . ?
C3 Fe1 C2 C6 119.3(5) . . . . ?
C9 Fe1 C2 C6 -166.2(3) . . . . ?
C4 Fe1 C2 C6 81.8(4) . . . . ?
C10 Fe1 C2 C1 -79.7(9) . . . . ?
C6 Fe1 C2 C1 120.5(6) . . . . ?
C5 Fe1 C2 C1 158.3(6) . . . . ?
C8 Fe1 C2 C1 -4.7(6) . . . . ?
C11 Fe1 C2 C1 73.6(8) . . . . ?
C7 Fe1 C2 C1 38.6(6) . . . . ?
C3 Fe1 C2 C1 -120.2(7) . . . . ?
C9 Fe1 C2 C1 -45.8(6) . . . . ?
C4 Fe1 C2 C1 -157.8(6) . . . . ?
C6 C2 C3 C4 0.3(6) . . . . ?
C1 C2 C3 C4 179.7(5) . . . . ?
Fe1 C2 C3 C4 59.2(4) . . . . ?
C6 C2 C3 Fe1 -59.0(4) . . . . ?
C1 C2 C3 Fe1 120.5(5) . . . . ?
C10 Fe1 C3 C2 -166.0(3) . . . . ?
C6 Fe1 C3 C2 38.0(3) . . . . ?
C5 Fe1 C3 C2 81.6(4) . . . . ?
C8 Fe1 C3 C2 -82.8(4) . . . . ?
C11 Fe1 C3 C2 161.8(7) . . . . ?
C7 Fe1 C3 C2 -48.7(8) . . . . ?
C9 Fe1 C3 C2 -124.6(4) . . . . ?
C4 Fe1 C3 C2 119.6(5) . . . . ?
C10 Fe1 C3 C4 74.4(5) . . . . ?
C6 Fe1 C3 C4 -81.6(4) . . . . ?
C5 Fe1 C3 C4 -38.0(4) . . . . ?
C8 Fe1 C3 C4 157.6(4) . . . . ?
C2 Fe1 C3 C4 -119.6(5) . . . . ?
C11 Fe1 C3 C4 42.2(10) . . . . ?
C7 Fe1 C3 C4 -168.3(6) . . . . ?
C9 Fe1 C3 C4 115.8(4) . . . . ?
C2 C3 C4 C5 0.2(6) . . . . ?
Fe1 C3 C4 C5 59.4(4) . . . . ?
C2 C3 C4 Fe1 -59.2(4) . . . . ?
C10 Fe1 C4 C5 116.8(4) . . . . ?
C6 Fe1 C4 C5 -37.0(3) . . . . ?
C8 Fe1 C4 C5 -168.5(5) . . . . ?
C2 Fe1 C4 C5 -81.3(4) . . . . ?
C11 Fe1 C4 C5 76.0(4) . . . . ?
C7 Fe1 C4 C5 45.0(10) . . . . ?
C3 Fe1 C4 C5 -118.7(5) . . . . ?
C9 Fe1 C4 C5 159.3(3) . . . . ?
C10 Fe1 C4 C3 -124.4(4) . . . . ?
C6 Fe1 C4 C3 81.7(4) . . . . ?
C5 Fe1 C4 C3 118.7(5) . . . . ?
C8 Fe1 C4 C3 -49.7(7) . . . . ?
C2 Fe1 C4 C3 37.4(4) . . . . ?
C11 Fe1 C4 C3 -165.3(4) . . . . ?
C7 Fe1 C4 C3 163.8(8) . . . . ?
C9 Fe1 C4 C3 -82.0(4) . . . . ?
C3 C4 C5 C6 -0.6(6) . . . . ?
Fe1 C4 C5 C6 58.9(4) . . . . ?
C3 C4 C5 Fe1 -59.5(4) . . . . ?
C10 Fe1 C5 C6 158.9(3) . . . . ?
C8 Fe1 C5 C6 42.0(10) . . . . ?
C2 Fe1 C5 C6 -38.4(4) . . . . ?
C11 Fe1 C5 C6 116.5(4) . . . . ?
C7 Fe1 C5 C6 75.0(4) . . . . ?
C3 Fe1 C5 C6 -82.2(4) . . . . ?
C9 Fe1 C5 C6 -166.7(5) . . . . ?
C4 Fe1 C5 C6 -120.2(5) . . . . ?
C10 Fe1 C5 C4 -80.9(4) . . . . ?
C6 Fe1 C5 C4 120.2(5) . . . . ?
C8 Fe1 C5 C4 162.2(8) . . . . ?
C2 Fe1 C5 C4 81.8(4) . . . . ?
C11 Fe1 C5 C4 -123.3(4) . . . . ?
C7 Fe1 C5 C4 -164.8(3) . . . . ?
C3 Fe1 C5 C4 38.0(3) . . . . ?
C9 Fe1 C5 C4 -46.5(7) . . . . ?
C4 C5 C6 C2 0.7(6) . . . . ?
Fe1 C5 C6 C2 59.7(4) . . . . ?
C4 C5 C6 Fe1 -59.0(4) . . . . ?
C3 C2 C6 C5 -0.6(6) . . . . ?
C1 C2 C6 C5 179.9(5) . . . . ?
Fe1 C2 C6 C5 -59.9(4) . . . . ?
C3 C2 C6 Fe1 59.3(4) . . . . ?
C1 C2 C6 Fe1 -120.2(5) . . . . ?
C10 Fe1 C6 C5 -47.2(7) . . . . ?
C8 Fe1 C6 C5 -166.5(4) . . . . ?
C2 Fe1 C6 C5 118.5(5) . . . . ?
C11 Fe1 C6 C5 -81.5(4) . . . . ?
C7 Fe1 C6 C5 -124.6(4) . . . . ?
C3 Fe1 C6 C5 81.1(4) . . . . ?
C9 Fe1 C6 C5 160.4(8) . . . . ?
C4 Fe1 C6 C5 37.2(4) . . . . ?
C10 Fe1 C6 C2 -165.7(5) . . . . ?
C5 Fe1 C6 C2 -118.5(5) . . . . ?
C8 Fe1 C6 C2 75.0(4) . . . . ?
C11 Fe1 C6 C2 160.0(3) . . . . ?
C7 Fe1 C6 C2 116.9(3) . . . . ?
C3 Fe1 C6 C2 -37.5(3) . . . . ?
C9 Fe1 C6 C2 41.8(10) . . . . ?
C4 Fe1 C6 C2 -81.3(4) . . . . ?
C10 Fe1 C7 C11 -37.6(4) . . . . ?
C6 Fe1 C7 C11 116.0(4) . . . . ?
C5 Fe1 C7 C11 74.8(4) . . . . ?
C8 Fe1 C7 C11 -118.7(5) . . . . ?
C2 Fe1 C7 C11 159.2(4) . . . . ?
C3 Fe1 C7 C11 -166.1(6) . . . . ?
C9 Fe1 C7 C11 -81.6(4) . . . . ?
C4 Fe1 C7 C11 40.1(10) . . . . ?
C10 Fe1 C7 C8 81.1(4) . . . . ?
C6 Fe1 C7 C8 -125.3(4) . . . . ?
C5 Fe1 C7 C8 -166.5(4) . . . . ?
C2 Fe1 C7 C8 -82.1(4) . . . . ?
C11 Fe1 C7 C8 118.7(5) . . . . ?
C3 Fe1 C7 C8 -47.4(8) . . . . ?
C9 Fe1 C7 C8 37.1(4) . . . . ?
C4 Fe1 C7 C8 158.8(8) . . . . ?
C11 C7 C8 C9 -0.1(6) . . . . ?
Fe1 C7 C8 C9 -59.5(4) . . . . ?
C11 C7 C8 Fe1 59.4(4) . . . . ?
C10 Fe1 C8 C9 37.8(4) . . . . ?
C6 Fe1 C8 C9 -165.7(3) . . . . ?
C5 Fe1 C8 C9 161.6(8) . . . . ?
C2 Fe1 C8 C9 -123.8(4) . . . . ?
C11 Fe1 C8 C9 81.4(4) . . . . ?
C7 Fe1 C8 C9 119.5(5) . . . . ?
C3 Fe1 C8 C9 -81.1(4) . . . . ?
C4 Fe1 C8 C9 -46.0(7) . . . . ?
C10 Fe1 C8 C7 -81.7(4) . . . . ?
C6 Fe1 C8 C7 74.8(4) . . . . ?
C5 Fe1 C8 C7 42.2(10) . . . . ?
C2 Fe1 C8 C7 116.7(4) . . . . ?
C11 Fe1 C8 C7 -38.1(3) . . . . ?
C3 Fe1 C8 C7 159.4(3) . . . . ?
C9 Fe1 C8 C7 -119.5(5) . . . . ?
C4 Fe1 C8 C7 -165.4(5) . . . . ?
C7 C8 C9 C10 0.3(6) . . . . ?
Fe1 C8 C9 C10 -58.8(4) . . . . ?
C7 C8 C9 Fe1 59.1(4) . . . . ?
C10 Fe1 C9 C8 -119.5(5) . . . . ?
C6 Fe1 C9 C8 43.0(10) . . . . ?
C5 Fe1 C9 C8 -167.9(5) . . . . ?
C2 Fe1 C9 C8 75.6(4) . . . . ?
C11 Fe1 C9 C8 -82.1(4) . . . . ?
C7 Fe1 C9 C8 -38.0(3) . . . . ?
C3 Fe1 C9 C8 116.5(4) . . . . ?
C4 Fe1 C9 C8 159.1(3) . . . . ?
C6 Fe1 C9 C10 162.5(7) . . . . ?
C5 Fe1 C9 C10 -48.4(7) . . . . ?
C8 Fe1 C9 C10 119.5(5) . . . . ?
C2 Fe1 C9 C10 -164.9(3) . . . . ?
C11 Fe1 C9 C10 37.4(3) . . . . ?
C7 Fe1 C9 C10 81.5(4) . . . . ?
C3 Fe1 C9 C10 -124.0(4) . . . . ?
C4 Fe1 C9 C10 -81.4(4) . . . . ?
C8 C9 C10 C11 -0.5(6) . . . . ?
Fe1 C9 C10 C11 -59.7(4) . . . . ?
C8 C9 C10 Fe1 59.2(4) . . . . ?
C6 Fe1 C10 C11 -48.5(7) . . . . ?
C5 Fe1 C10 C11 -81.9(4) . . . . ?
C8 Fe1 C10 C11 82.4(4) . . . . ?
C2 Fe1 C10 C11 163.7(7) . . . . ?
C7 Fe1 C10 C11 38.0(3) . . . . ?
C3 Fe1 C10 C11 -165.2(3) . . . . ?
C9 Fe1 C10 C11 119.6(5) . . . . ?
C4 Fe1 C10 C11 -124.2(4) . . . . ?
C6 Fe1 C10 C9 -168.1(5) . . . . ?
C5 Fe1 C10 C9 158.5(4) . . . . ?
C8 Fe1 C10 C9 -37.2(4) . . . . ?
C2 Fe1 C10 C9 44.1(9) . . . . ?
C11 Fe1 C10 C9 -119.6(5) . . . . ?
C7 Fe1 C10 C9 -81.6(4) . . . . ?
C3 Fe1 C10 C9 75.2(4) . . . . ?
C4 Fe1 C10 C9 116.2(4) . . . . ?
C9 C10 C11 C7 0.4(6) . . . . ?
Fe1 C10 C11 C7 -59.2(4) . . . . ?
C9 C10 C11 C12 -179.1(5) . . . . ?
Fe1 C10 C11 C12 121.3(5) . . . . ?
C9 C10 C11 Fe1 59.7(4) . . . . ?
C8 C7 C11 C10 -0.2(6) . . . . ?
Fe1 C7 C11 C10 59.1(4) . . . . ?
C8 C7 C11 C12 179.3(5) . . . . ?
Fe1 C7 C11 C12 -121.4(5) . . . . ?
C8 C7 C11 Fe1 -59.3(4) . . . . ?
C6 Fe1 C11 C10 158.4(3) . . . . ?
C5 Fe1 C11 C10 116.1(4) . . . . ?
C8 Fe1 C11 C10 -80.8(4) . . . . ?
C2 Fe1 C11 C10 -167.8(5) . . . . ?
C7 Fe1 C11 C10 -119.1(5) . . . . ?
C3 Fe1 C11 C10 42.3(9) . . . . ?
C9 Fe1 C11 C10 -37.6(4) . . . . ?
C4 Fe1 C11 C10 74.5(4) . . . . ?
C10 Fe1 C11 C7 119.1(5) . . . . ?
C6 Fe1 C11 C7 -82.5(4) . . . . ?
C5 Fe1 C11 C7 -124.8(4) . . . . ?
C8 Fe1 C11 C7 38.3(4) . . . . ?
C2 Fe1 C11 C7 -48.7(7) . . . . ?
C3 Fe1 C11 C7 161.4(7) . . . . ?
C9 Fe1 C11 C7 81.5(4) . . . . ?
C4 Fe1 C11 C7 -166.4(4) . . . . ?
C10 Fe1 C11 C12 -119.9(7) . . . . ?
C6 Fe1 C11 C12 38.5(6) . . . . ?
C5 Fe1 C11 C12 -3.8(6) . . . . ?
C8 Fe1 C11 C12 159.2(6) . . . . ?
C2 Fe1 C11 C12 72.3(8) . . . . ?
C7 Fe1 C11 C12 121.0(7) . . . . ?
C3 Fe1 C11 C12 -77.6(10) . . . . ?
C9 Fe1 C11 C12 -157.5(6) . . . . ?
C4 Fe1 C11 C12 -45.4(6) . . . . ?
Pt1 O3 C12 O4 10.9(8) . . . . ?
Pt1 O3 C12 C11 -167.2(3) . . . . ?
C10 C11 C12 O4 -2.9(9) . . . . ?
C7 C11 C12 O4 177.7(5) . . . . ?
Fe1 C11 C12 O4 87.0(7) . . . . ?
C10 C11 C12 O3 175.4(5) . . . . ?
C7 C11 C12 O3 -4.0(8) . . . . ?
Fe1 C11 C12 O3 -94.7(6) . . . . ?
O3 Pt1 C13 C26 21(3) . . . . ?
P1' Pt1 C13 C26 -83.5(5) . . . . ?
P2 Pt1 C13 C26 87.0(4) . . . . ?
P1 Pt1 C13 C26 -100.0(4) . . . . ?
O3 Pt1 C13 C14 -159(3) . . . . ?
P1' Pt1 C13 C14 96.9(5) . . . . ?
P2 Pt1 C13 C14 -92.7(5) . . . . ?
P1 Pt1 C13 C14 80.4(5) . . . . ?
C26 C13 C14 C15 2.0(8) . . . . ?
Pt1 C13 C14 C15 -178.4(5) . . . . ?
C13 C14 C15 C16 -1.9(9) . . . . ?
C14 C15 C16 C25 -0.9(9) . . . . ?
C14 C15 C16 C17 -180.0(6) . . . . ?
C15 C16 C17 C18 179.5(6) . . . . ?
C25 C16 C17 C18 0.4(8) . . . . ?
C16 C17 C18 C19 -0.8(9) . . . . ?
C17 C18 C19 C20 -179.7(6) . . . . ?
C17 C18 C19 C24 -0.4(8) . . . . ?
C24 C19 C20 C21 1.2(9) . . . . ?
C18 C19 C20 C21 -179.5(5) . . . . ?
C19 C20 C21 C22 -2.8(9) . . . . ?
C20 C21 C22 C23 2.1(8) . . . . ?
C20 C21 C22 Pt2 177.6(4) . . . . ?
O1 Pt2 C22 C23 3(2) 2_755 . . . ?
P3 Pt2 C22 C23 81.9(4) . . . . ?
P4 Pt2 C22 C23 -103.8(4) . . . . ?
O1 Pt2 C22 C21 -172.1(17) 2_755 . . . ?
P3 Pt2 C22 C21 -93.5(5) . . . . ?
P4 Pt2 C22 C21 80.9(5) . . . . ?
C21 C22 C23 C24 0.0(8) . . . . ?
Pt2 C22 C23 C24 -175.5(4) . . . . ?
C20 C19 C24 C23 0.9(8) . . . . ?
C18 C19 C24 C23 -178.5(5) . . . . ?
C20 C19 C24 C25 -178.7(5) . . . . ?
C18 C19 C24 C25 1.9(8) . . . . ?
C22 C23 C24 C19 -1.5(8) . . . . ?
C22 C23 C24 C25 178.1(5) . . . . ?
C15 C16 C25 C26 3.4(8) . . . . ?
C17 C16 C25 C26 -177.5(5) . . . . ?
C15 C16 C25 C24 -177.9(5) . . . . ?
C17 C16 C25 C24 1.2(8) . . . . ?
C19 C24 C25 C26 176.3(5) . . . . ?
C23 C24 C25 C26 -3.3(8) . . . . ?
C19 C24 C25 C16 -2.3(7) . . . . ?
C23 C24 C25 C16 178.1(5) . . . . ?
C14 C13 C26 C25 0.7(8) . . . . ?
Pt1 C13 C26 C25 -179.0(4) . . . . ?
C16 C25 C26 C13 -3.4(8) . . . . ?
C24 C25 C26 C13 178.0(5) . . . . ?
C31' P1' C27 C28' 43(3) . . . . ?
C29' P1' C27 C28' -65(3) . . . . ?
Pt1 P1' C27 C28' 175(3) . . . . ?
C31' P1' C27 C28 -37.1(11) . . . . ?
C29' P1' C27 C28 -145.1(11) . . . . ?
Pt1 P1' C27 C28 95.3(8) . . . . ?
C31' P1' C27 P1 147.7(10) . . . . ?
C29' P1' C27 P1 39.8(9) . . . . ?
Pt1 P1' C27 P1 -79.9(6) . . . . ?
C31 P1 C27 C28' 30(3) . . . . ?
C29 P1 C27 C28' -79(3) . . . . ?
Pt1 P1 C27 C28' 158(3) . . . . ?
C31 P1 C27 C28 -67.1(9) . . . . ?
C29 P1 C27 C28 -176.3(9) . . . . ?
Pt1 P1 C27 C28 60.4(9) . . . . ?
C31 P1 C27 P1' -61.9(6) . . . . ?
C29 P1 C27 P1' -171.1(7) . . . . ?
Pt1 P1 C27 P1' 65.6(5) . . . . ?
C31 P1 C29 C30 67.2(9) . . . . ?
C27 P1 C29 C30 -179.8(8) . . . . ?
Pt1 P1 C29 C30 -57.2(9) . . . . ?
C27 P1 C31 C32 -50.8(10) . . . . ?
C29 P1 C31 C32 55.0(10) . . . . ?
Pt1 P1 C31 C32 -179.1(8) . . . . ?
C31' P1' C29' C30' 176(2) . . . . ?
C27 P1' C29' C30' -74(2) . . . . ?
Pt1 P1' C29' C30' 52(2) . . . . ?
C27 P1' C31' C32' 75(2) . . . . ?
C29' P1' C31' C32' -179(2) . . . . ?
Pt1 P1' C31' C32' -59(2) . . . . ?
C35 P2 C33 C34 155.9(6) . . . . ?
C37 P2 C33 C34 50.4(7) . . . . ?
Pt1 P2 C33 C34 -80.5(5) . . . . ?
C33 P2 C35 C36 65.3(8) . . . . ?
C37 P2 C35 C36 175.6(7) . . . . ?
Pt1 P2 C35 C36 -63.6(8) . . . . ?
C33 P2 C37 C38 -88.9(8) . . . . ?
C35 P2 C37 C38 162.6(8) . . . . ?
Pt1 P2 C37 C38 44.6(8) . . . . ?
C43 P3 C39 C40 -177.2(5) . . . . ?
C41 P3 C39 C40 72.7(6) . . . . ?
Pt2 P3 C39 C40 -56.0(5) . . . . ?
C39 P3 C41 C42 55.1(8) . . . . ?
C43 P3 C41 C42 -52.6(8) . . . . ?
Pt2 P3 C41 C42 178.7(6) . . . . ?
C39 P3 C43 C44 -163.8(7) . . . . ?
C41 P3 C43 C44 -53.7(8) . . . . ?
Pt2 P3 C43 C44 77.7(8) . . . . ?
C49 P4 C45 C46 177.7(6) . . . . ?
C47 P4 C45 C46 66.4(6) . . . . ?
Pt2 P4 C45 C46 -58.0(6) . . . . ?
C49 P4 C47 C48 -53.2(8) . . . . ?
C45 P4 C47 C48 56.8(8) . . . . ?
Pt2 P4 C47 C48 -179.5(6) . . . . ?
C45 P4 C49 C50 -169.4(10) . . . . ?
C47 P4 C49 C50 -59.2(11) . . . . ?
Pt2 P4 C49 C50 67.0(10) . . . . ?
C45 P4 C49 C50' -75(2) . . . . ?
C47 P4 C49 C50' 35(2) . . . . ?
Pt2 P4 C49 C50' 161(2) . . . . ?
